data_8101625
loop_
_publ_author_name
'Frit, Bernard'
'Mercurio, Dani\`ele'
'Thomas, Philippe'
'Champarnaud-Mesjard, Jean-Claude'

_publ_section_title
;
Refinement of the crystal structure of dithallium(I) trioxotellurate
(IV), Tl~2~TeO~3~
;
_journal_issue 4
_journal_name_full 'Zeitschrift f\"ur Kristallographie - New Crystal Structures'
_journal_page_first 439
_journal_page_last 440
_journal_volume 214
_journal_year 1999
_chemical_formula_structural 'Tl2 Te O3'
_chemical_formula_sum 'O3 Te Tl2'
_chemical_formula_weight 584.34
_space_group_IT_number 50
_symmetry_cell_setting orthorhombic
_symmetry_space_group_name_Hall '-P 2ab 2b'
_symmetry_space_group_name_H-M 'P b a n :2'
_cell_angle_alpha 90.00
_cell_angle_beta 90.00
_cell_angle_gamma 90.00
_cell_formula_units_Z 8
_cell_length_a 16.600(10)
_cell_length_b 11.078(6)
_cell_length_c 5.2380(10)
_cell_measurement_temperature 293(2)
_cell_volume 963.2(8)
_diffrn_ambient_temperature 293(2)
_exptl_crystal_density_diffrn 8.059
_exptl_crystal_density_meas '8.06 (3)'
_refine_ls_R_factor_obs 0.0473
_refine_ls_wR_factor_obs 0.0903
_cod_depositor_comments
;
The following automatic conversions were performed:

'_symmetry_cell_setting' tag value 'orthorombic' was replaced with
'orthorhombic' value.

Automatic conversion script
Id: cif_fix_values 1646 2011-03-28 12:23:43Z adriana 
;
_cod_original_sg_symbol_H-M 'P b a n'
_cod_database_code 8101625

loop_
_symmetry_equiv_pos_as_xyz
'x, y, z'
'-x+1/2, -y+1/2, z'
'-x+1/2, y, -z'
'x, -y+1/2, -z'
'-x, -y, -z'
'x-1/2, y-1/2, -z'
'x-1/2, -y, z'
'-x, y-1/2, z'

loop_
_atom_site_label
_atom_site_type_symbol
_atom_site_fract_x
_atom_site_fract_y
_atom_site_fract_z
_atom_site_U_iso_or_equiv
_atom_site_adp_type
_atom_site_occupancy
_atom_site_symmetry_multiplicity
_atom_site_calc_flag
_atom_site_refinement_flags
_atom_site_disorder_assembly
_atom_site_disorder_group
Tl1 Tl 0.33198(3) 0.12048(5) 0.75258(14) 0.02594(19) Uani 1 8 d . . .
Tl2 Tl 0.49543(3) 0.13553(6) 0.24143(12) 0.0253(2) Uani 1 8 d . . .
Te Te 0.66358(5) 0.11395(9) 0.7629(2) 0.0185(2) Uani 1 8 d . . .
O1 O 0.3114(5) 0.0503(9) 0.276(2) 0.026(2) Uani 1 8 d . . .
O2 O 0.4462(5) 0.8952(12) 0.3134(17) 0.029(3) Uani 1 8 d . . .
O3 O 0.3445(5) 0.8887(11) 0.8808(18) 0.029(3) Uani 1 8 d . . .

loop_
_atom_site_aniso_label
_atom_site_aniso_U_11
_atom_site_aniso_U_22
_atom_site_aniso_U_33
_atom_site_aniso_U_23
_atom_site_aniso_U_13
_atom_site_aniso_U_12
Tl1 0.0305(3) 0.0196(3) 0.0277(3) -0.0012(6) -0.0007(5) -0.0070(2)
Tl2 0.0241(3) 0.0243(4) 0.0275(3) 0.0028(5) -0.0026(5) 0.0012(2)
Te 0.0210(4) 0.0149(4) 0.0196(4) -0.0003(8) -0.0001(7) 0.0004(3)
O1 0.027(4) 0.014(5) 0.038(6) -0.006(7) -0.002(5) 0.004(4)
O2 0.017(4) 0.048(8) 0.022(5) 0.007(6) 0.001(4) 0.001(4)
O3 0.029(5) 0.030(7) 0.027(5) -0.012(6) -0.003(4) 0.005(5)

loop_
_geom_bond_atom_site_label_1
_geom_bond_atom_site_label_2
_geom_bond_distance
_geom_bond_site_symmetry_2
_geom_bond_publ_flag
Tl1 O1 2.508(8) 3_556 ?
Tl1 O1 2.636(11) . ?
Tl1 O3 2.663(12) 1_545 ?
Tl1 Tl2 3.7344(15) 1_556 ?
Tl1 Tl1 3.7585(17) 3_557 ?
Tl2 O2 2.548(9) 5_666 ?
Tl2 O3 2.746(8) 5_666 ?
Tl2 Tl2 3.5818(17) 4 ?
Tl2 Tl2 3.7108(16) 4_556 ?
Tl2 Tl1 3.7344(15) 1_554 ?
Te O2 1.868(8) 5_666 ?
Te O3 1.871(10) 5_667 ?
Te O1 1.877(9) 5_656 ?
O1 Te 1.877(9) 5_656 ?
O1 Tl1 2.508(8) 3_556 ?
O2 Te 1.868(8) 5_666 ?
O2 Tl2 2.548(9) 5_666 ?
O3 Te 1.871(10) 5_667 ?
O3 Tl1 2.663(12) 1_565 ?
O3 Tl2 2.746(8) 5_666 ?
